data_7039244
loop_
_publ_author_name
'Lopez, Jordan R.'
'Martin, Lee'
'Wallis, John D.'
'Akutsu, Hiroki'
'Nakazawa, Yasuhiro'
'Yamada, Jun-Ichi'
'Kadoya, Tomofumi'
'Coles, Simon J.'
'Wilson, Claire'

_publ_section_title
;
 Enantiopure and racemic radical-cation salts of B(malate)2(-) anions with
 BEDT-TTF.
;
_journal_issue 22
_journal_name_full 'Dalton transactions (Cambridge, England : 2003)'
_journal_page_first 9285
_journal_page_last 9293
_journal_paper_doi 10.1039/c6dt01038e
_journal_volume 45
_journal_year 2016
_chemical_absolute_configuration ad
_chemical_formula_moiety '2(C10 H8 S8), C8 H8 B O10'
_chemical_formula_sum 'C28 H24 B O10 S16'
_chemical_formula_weight 1044.24
_chemical_name_systematic
;
 ?
;
_space_group_crystal_system orthorhombic
_space_group_IT_number 19
_space_group_name_Hall 'P 2ac 2ab'
_space_group_name_H-M_alt 'P 21 21 21'
_symmetry_space_group_name_Hall 'P 2ac 2ab'
_symmetry_space_group_name_H-M 'P 21 21 21'
_atom_sites_solution_hydrogens geom
_atom_sites_solution_primary iterative
_audit_creation_date 2014-10-29
_audit_creation_method
;
Olex2 1.2
(compiled 2014.09.19 svn.r3010 for OlexSys, GUI svn.r4874)
;
_audit_update_record
;
2016-05-05 deposited with the CCDC.
2016-05-10 downloaded from the CCDC.
;
_cell_angle_alpha 90
_cell_angle_beta 90
_cell_angle_gamma 90
_cell_formula_units_Z 4
_cell_length_a 9.1696(8)
_cell_length_b 10.2343(9)
_cell_length_c 41.196(4)
_cell_measurement_reflns_used 11559
_cell_measurement_temperature 100
_cell_measurement_theta_max 27.5
_cell_measurement_theta_min 1.0
_cell_volume 3866.0(6)
_computing_cell_refinement
;
CrystalClear-SM Expert 3.1 b25 (Rigaku, 20112)
;
_computing_data_collection
;
CrystalClear-SM Expert 3.1 b25 (Rigaku, 20112)
;
_computing_data_reduction
;
CrystalClear-SM Expert 3.1 b25 (Rigaku, 20112)
;
_computing_molecular_graphics 'Olex2 (Dolomanov et al., 2009)'
_computing_publication_material 'Olex2 (Dolomanov et al., 2009)'
_computing_structure_refinement 'ShelXL (Sheldrick, 2008)'
_computing_structure_solution
;
Superflip (Palatinus & Chapuis, 2007;Palatinus & van der Lee, 2008;
Palatinus et al., 2012)
;
_diffrn_ambient_temperature 100(2)
_diffrn_detector 'CCD plate'
_diffrn_detector_area_resol_mean 28.5714
_diffrn_detector_type 'Rigaku HG Saturn724+ (2x2 bin mode)'
_diffrn_measured_fraction_theta_full 0.996
_diffrn_measured_fraction_theta_max 0.994
_diffrn_measurement_details
;
scan:
    Number of images: 129
               Slice: -55.0000 - 74.0000
         Image width: 1.0000
            Exp time: 20.0000
       Rotation axis: Omega
               Omega: 0.0000
               Kappa: 72.0000
                 Phi: -78.0000
                 XTD: 44.8351
              2theta: -16.1194
scan:
    Number of images: 171
               Slice: -98.0000 - 73.0000
         Image width: 1.0000
            Exp time: 20.0000
       Rotation axis: Omega
               Omega: 0.0000
               Kappa: 14.0000
                 Phi: -26.0000
                 XTD: 44.8351
              2theta: -16.1194
scan:
    Number of images: 82
               Slice: -82.0000 - 0.0000
         Image width: 1.0000
            Exp time: 20.0000
       Rotation axis: Omega
               Omega: 0.0000
               Kappa: -72.0000
                 Phi: -78.0000
                 XTD: 44.8351
              2theta: -16.1194
scan:
    Number of images: 53
               Slice: -74.0000 - -21.0000
         Image width: 1.0000
            Exp time: 20.0000
       Rotation axis: Omega
               Omega: 0.0000
               Kappa: -72.0000
                 Phi: 128.0000
                 XTD: 44.8351
              2theta: -16.1194
scan:
    Number of images: 50
               Slice: 24.0000 - 74.0000
         Image width: 1.0000
            Exp time: 20.0000
       Rotation axis: Omega
               Omega: 0.0000
               Kappa: 14.0000
                 Phi: -180.0000
                 XTD: 44.8351
              2theta: -16.1194
;
_diffrn_measurement_device 'four-circle \k goniometer'
_diffrn_measurement_device_type 'Rigaku AFC12 (Right)'
_diffrn_measurement_method 'profile data from \w-scans'
_diffrn_measurement_specimen_support 'MiTeGen MicroMount'
_diffrn_orient_matrix_type d*Trek
_diffrn_orient_matrix_UB_11 -0.084652
_diffrn_orient_matrix_UB_12 -0.064760
_diffrn_orient_matrix_UB_13 0.023096
_diffrn_orient_matrix_UB_21 0.059268
_diffrn_orient_matrix_UB_22 -0.077681
_diffrn_orient_matrix_UB_23 -0.000583
_diffrn_orient_matrix_UB_31 0.004173
_diffrn_orient_matrix_UB_32 0.003006
_diffrn_orient_matrix_UB_33 0.023723
_diffrn_radiation_collimation 'Confocal mirrors, HF Varimax '
_diffrn_radiation_type MoK\a
_diffrn_radiation_wavelength 0.71075
_diffrn_reflns_av_R_equivalents 0.083
_diffrn_reflns_av_unetI/netI 0.035
_diffrn_reflns_Laue_measured_fraction_full 0.996
_diffrn_reflns_Laue_measured_fraction_max 0.994
_diffrn_reflns_limit_h_max 11
_diffrn_reflns_limit_h_min -11
_diffrn_reflns_limit_k_max 13
_diffrn_reflns_limit_k_min -10
_diffrn_reflns_limit_l_max 52
_diffrn_reflns_limit_l_min -53
_diffrn_reflns_number 44369
_diffrn_reflns_point_group_measured_fraction_full 0.997
_diffrn_reflns_point_group_measured_fraction_max 0.992
_diffrn_reflns_theta_full 25.242
_diffrn_reflns_theta_max 27.541
_diffrn_reflns_theta_min 2.431
_diffrn_source 'Rotating Anode'
_diffrn_source_current 55.0
_diffrn_source_power 2.475
_diffrn_source_voltage 45.0
_exptl_absorpt_coefficient_mu 0.950
_exptl_absorpt_correction_T_max 1.000
_exptl_absorpt_correction_T_min 0.224
_exptl_absorpt_correction_type multi-scan
_exptl_absorpt_process_details
;
CrystalClear-SM Expert 3.1 b25 (Rigaku, 20112)
;
_exptl_crystal_colour Orange
_exptl_crystal_density_diffrn 1.794
_exptl_crystal_description shard
_exptl_crystal_F_000 2132
_exptl_crystal_size_max 0.07
_exptl_crystal_size_mid 0.04
_exptl_crystal_size_min 0.02
_refine_diff_density_max 0.757
_refine_diff_density_min -1.302
_refine_diff_density_rms 0.179
_refine_ls_abs_structure_details
;
 Flack x determined using 2848 quotients [(I+)-(I-)]/[(I+)+(I-)]
 (Parsons and Flack (2004), Acta Cryst. A60, s61).
;
_refine_ls_abs_structure_Flack 0.04(9)
_refine_ls_extinction_method none
_refine_ls_goodness_of_fit_ref 1.064
_refine_ls_hydrogen_treatment constr
_refine_ls_matrix_type full
_refine_ls_number_parameters 498
_refine_ls_number_reflns 8836
_refine_ls_number_restraints 0
_refine_ls_restrained_S_all 1.064
_refine_ls_R_factor_all 0.0825
_refine_ls_R_factor_gt 0.0760
_refine_ls_shift/su_max 0.001
_refine_ls_shift/su_mean 0.000
_refine_ls_structure_factor_coef Fsqd
_refine_ls_weighting_details
;
 w=1/[\s^2^(Fo^2^)+(0.1020P)^2^+3.6440P]
 where P=(Fo^2^+2Fc^2^)/3
;
_refine_ls_weighting_scheme calc
_refine_ls_wR_factor_gt 0.1891
_refine_ls_wR_factor_ref 0.1980
_reflns_Friedel_coverage 0.768
_reflns_Friedel_fraction_full 0.999
_reflns_Friedel_fraction_max 0.989
_reflns_number_gt 7926
_reflns_number_total 8836
_reflns_threshold_expression 'I > 2\s(I)'
_cod_data_source_file c6dt01038e1.cif
_cod_data_source_block 2014ncs0690
_cod_depositor_comments
;
The following automatic conversions were performed:

'_exptl_absorpt_correction_type' value 'Multi-scan' changed to
'multi-scan' according to
/usr/data/users/saulius/crontab/automatic-downloads/rss-feeds/RSC/lib/dictionaries/cif_core.dic
dictionary named 'cif_core.dic' version 2.4.2 from 2011-04-26.

Automatic conversion script
Id: cif_fix_values 4268 2015-11-12 08:31:59Z antanas 

 Adding full bibliography for 7039244--7039246.cif.
;
_cod_database_code 7039244
_shelxl_version_number 2012-9
_shelx_space_group_comment
;
The symmetry employed for this shelxl refinement is uniquely defined
by the following loop, which should always be used as a source of
symmetry information in preference to the above space-group names.
They are only intended as comments.
;
_olex2_refinement_description
;
1. Fixed Uiso
 At 1.2 times of:
  All C(H) groups, All C(H,H) groups
 At 1.5 times of:
  All O(H) groups
2.a Ternary CH refined with riding coordinates:
 C4B(H4B), C14B(H14B)
2.b Secondary CH2 refined with riding coordinates:
 C1(H1A,H1B), C2(H2A,H2B), C9(H9A,H9C), C10(H10A,H10B), C1A(H1AA,H1AB),
 C2A(H2AA,H2AB), C9A(H9AA,H9AB), C10A(H10C,H10D), C6B(H6BA,H6BB), C15B(H15A,
 H15B)
2.c Idealised tetrahedral OH refined as rotating group:
 O9B(H9B), O18B(H18B)
;
_olex2_submission_special_instructions 'No special instructions were received'

loop_
_space_group_symop_operation_xyz
'x, y, z'
'-x+1/2, -y, z+1/2'
'x+1/2, -y+1/2, -z'
'-x, y+1/2, -z+1/2'

loop_
_atom_site_label
_atom_site_type_symbol
_atom_site_fract_x
_atom_site_fract_y
_atom_site_fract_z
_atom_site_U_iso_or_equiv
_atom_site_adp_type
_atom_site_occupancy
_atom_site_site_symmetry_order
_atom_site_calc_flag
_atom_site_refinement_flags_posn
C1 C 0.2908(9) 0.5335(8) 0.4103(2) 0.0289(17) Uani 1 1 d .
H1A H 0.2486 0.5609 0.4313 0.035 Uiso 1 1 calc R
H1B H 0.2291 0.4627 0.4014 0.035 Uiso 1 1 calc R
C2 C 0.4440(9) 0.4817(8) 0.4159(2) 0.0287(17) Uani 1 1 d .
H2A H 0.4418 0.4190 0.4342 0.034 Uiso 1 1 calc R
H2B H 0.5079 0.5553 0.4222 0.034 Uiso 1 1 calc R
C3 C 0.3617(7) 0.5938(7) 0.34812(19) 0.0216(15) Uani 1 1 d .
C4 C 0.4528(7) 0.4895(7) 0.34772(17) 0.0188(14) Uani 1 1 d .
C5 C 0.3993(7) 0.5407(7) 0.28728(19) 0.0193(14) Uani 1 1 d .
C6 C 0.3939(7) 0.5431(7) 0.25436(19) 0.0195(14) Uani 1 1 d .
C7 C 0.3322(7) 0.6002(7) 0.19458(18) 0.0194(14) Uani 1 1 d .
C8 C 0.4266(7) 0.4982(7) 0.19307(19) 0.0188(14) Uani 1 1 d .
C9 C 0.2817(7) 0.5812(7) 0.12901(18) 0.0217(14) Uani 1 1 d .
H9A H 0.2138 0.5066 0.1312 0.026 Uiso 1 1 calc R
H9C H 0.2568 0.6279 0.1087 0.026 Uiso 1 1 calc R
C10 C 0.4368(8) 0.5290(7) 0.12633(19) 0.0215(14) Uani 1 1 d .
H10A H 0.5053 0.6037 0.1267 0.026 Uiso 1 1 calc R
H10B H 0.4478 0.4845 0.1051 0.026 Uiso 1 1 calc R
S1 S 0.2886(2) 0.67113(18) 0.38251(5) 0.0242(4) Uani 1 1 d .
S2 S 0.52293(19) 0.40080(19) 0.38051(5) 0.0224(4) Uani 1 1 d .
S3 S 0.29695(19) 0.65213(18) 0.31058(5) 0.0226(4) Uani 1 1 d .
S4 S 0.49986(18) 0.42587(18) 0.30940(5) 0.0209(4) Uani 1 1 d .
S5 S 0.28640(19) 0.65797(18) 0.23326(5) 0.0227(4) Uani 1 1 d .
S6 S 0.49036(18) 0.43268(18) 0.22976(5) 0.0211(4) Uani 1 1 d .
S7 S 0.25546(18) 0.69047(18) 0.16289(4) 0.0208(4) Uani 1 1 d .
S8 S 0.48763(18) 0.41536(18) 0.15844(5) 0.0203(4) Uani 1 1 d .
C1A C 0.8762(8) 0.6618(7) 0.4113(2) 0.0248(16) Uani 1 1 d .
H1AA H 0.9768 0.6857 0.4049 0.030 Uiso 1 1 calc R
H1AB H 0.8561 0.7031 0.4326 0.030 Uiso 1 1 calc R
C2A C 0.8678(8) 0.5147(8) 0.41524(18) 0.0228(15) Uani 1 1 d .
H2AA H 0.7652 0.4896 0.4194 0.027 Uiso 1 1 calc R
H2AB H 0.9259 0.4887 0.4344 0.027 Uiso 1 1 calc R
C3A C 0.8075(7) 0.6397(7) 0.34766(17) 0.0189(14) Uani 1 1 d .
C4A C 0.8828(7) 0.5245(7) 0.34739(19) 0.0196(14) Uani 1 1 d .
C5A C 0.8538(7) 0.5859(7) 0.28695(19) 0.0196(14) Uani 1 1 d .
C6A C 0.8541(7) 0.5826(7) 0.25348(19) 0.0199(14) Uani 1 1 d .
C7A C 0.8212(7) 0.6337(7) 0.19290(19) 0.0208(14) Uani 1 1 d .
C8A C 0.8888(8) 0.5133(8) 0.19372(19) 0.0226(15) Uani 1 1 d .
C9A C 0.8726(7) 0.6408(7) 0.12750(19) 0.0221(15) Uani 1 1 d .
H9AA H 0.8417 0.6746 0.1061 0.027 Uiso 1 1 calc R
H9AB H 0.9769 0.6630 0.1304 0.027 Uiso 1 1 calc R
C10A C 0.8569(7) 0.4924(7) 0.12747(18) 0.0204(14) Uani 1 1 d .
H10C H 0.9001 0.4575 0.1072 0.025 Uiso 1 1 calc R
H10D H 0.7518 0.4700 0.1274 0.025 Uiso 1 1 calc R
S1A S 0.7505(2) 0.72771(18) 0.38153(5) 0.0235(4) Uani 1 1 d .
S2A S 0.93410(19) 0.42570(18) 0.37998(5) 0.0220(4) Uani 1 1 d .
S3A S 0.77222(19) 0.70895(17) 0.30942(5) 0.0214(4) Uani 1 1 d .
S4A S 0.93620(19) 0.46442(18) 0.30978(5) 0.0221(4) Uani 1 1 d .
S5A S 0.78328(19) 0.70713(18) 0.22990(5) 0.0217(4) Uani 1 1 d .
S6A S 0.9279(2) 0.45298(18) 0.23223(5) 0.0227(4) Uani 1 1 d .
S7A S 0.76843(19) 0.72196(18) 0.15857(5) 0.0227(4) Uani 1 1 d .
S8A S 0.9430(2) 0.41324(18) 0.16188(5) 0.0229(4) Uani 1 1 d .
B1 B 0.1691(8) 0.4563(8) 0.5331(2) 0.0214(16) Uani 1 1 d .
C2B C -0.0618(7) 0.3921(8) 0.54943(19) 0.0225(15) Uani 1 1 d .
C4B C -0.0816(7) 0.5025(7) 0.52520(18) 0.0223(15) Uani 1 1 d .
H4B H -0.1315 0.4675 0.5054 0.027 Uiso 1 1 calc R
C6B C -0.1705(8) 0.6161(8) 0.5386(2) 0.0268(16) Uani 1 1 d .
H6BA H -0.2382 0.5826 0.5553 0.032 Uiso 1 1 calc R
H6BB H -0.1037 0.6790 0.5492 0.032 Uiso 1 1 calc R
C7B C -0.2576(7) 0.6869(8) 0.51286(19) 0.0251(16) Uani 1 1 d .
C11B C 0.4025(7) 0.5275(7) 0.54457(19) 0.0210(15) Uani 1 1 d .
C14B C 0.4088(7) 0.4470(7) 0.5135(2) 0.0222(15) Uani 1 1 d .
H14B H 0.4251 0.5074 0.4948 0.027 Uiso 1 1 calc R
C15B C 0.5298(7) 0.3463(7) 0.51396(18) 0.0208(14) Uani 1 1 d .
H15A H 0.5247 0.2937 0.4938 0.025 Uiso 1 1 calc R
H15B H 0.6251 0.3919 0.5142 0.025 Uiso 1 1 calc R
C16B C 0.5212(7) 0.2565(7) 0.54282(18) 0.0214(15) Uani 1 1 d .
O1B O 0.0806(5) 0.3645(5) 0.55272(13) 0.0227(11) Uani 1 1 d .
O3B O -0.1581(6) 0.3366(6) 0.56373(15) 0.0311(13) Uani 1 1 d .
O5B O 0.0622(5) 0.5402(5) 0.51674(14) 0.0257(12) Uani 1 1 d .
O8B O -0.2913(6) 0.6395(6) 0.48693(15) 0.0332(13) Uani 1 1 d .
O9B O -0.2982(6) 0.8041(6) 0.52285(14) 0.0304(13) Uani 1 1 d .
H9B H -0.3477 0.8406 0.5083 0.046 Uiso 1 1 calc GR
O10B O 0.2637(5) 0.5357(5) 0.55472(13) 0.0227(11) Uani 1 1 d .
O12B O 0.5038(5) 0.5818(5) 0.55743(14) 0.0262(12) Uani 1 1 d .
O13B O 0.2663(5) 0.3909(5) 0.51061(13) 0.0235(11) Uani 1 1 d .
O17B O 0.4408(6) 0.2764(5) 0.56585(12) 0.0240(11) Uani 1 1 d .
O18B O 0.6056(5) 0.1508(5) 0.54247(14) 0.0254(12) Uani 1 1 d .
H18B H 0.6440 0.1427 0.5241 0.038 Uiso 1 1 calc GR

loop_
_atom_site_aniso_label
_atom_site_aniso_U_11
_atom_site_aniso_U_22
_atom_site_aniso_U_33
_atom_site_aniso_U_23
_atom_site_aniso_U_13
_atom_site_aniso_U_12
C1 0.028(4) 0.029(4) 0.030(4) -0.001(3) 0.004(3) 0.000(3)
C2 0.029(4) 0.032(4) 0.026(4) -0.001(3) -0.002(3) 0.009(4)
C3 0.024(3) 0.020(4) 0.021(4) 0.003(3) -0.001(3) -0.005(3)
C4 0.014(3) 0.024(3) 0.018(3) 0.002(3) 0.004(2) -0.002(3)
C5 0.016(3) 0.016(3) 0.026(4) -0.001(3) 0.000(3) 0.000(3)
C6 0.016(3) 0.019(3) 0.024(4) -0.003(3) 0.001(3) -0.004(3)
C7 0.011(3) 0.020(3) 0.027(4) 0.001(3) 0.000(3) -0.004(3)
C8 0.015(3) 0.014(3) 0.028(4) -0.001(3) 0.001(3) -0.005(3)
C9 0.018(3) 0.025(3) 0.023(3) 0.004(3) -0.005(3) 0.003(3)
C10 0.020(3) 0.018(3) 0.026(4) 0.004(3) 0.002(3) 0.000(3)
S1 0.0251(8) 0.0230(9) 0.0247(9) -0.0018(7) 0.0035(7) 0.0046(8)
S2 0.0201(8) 0.0236(9) 0.0235(9) 0.0003(7) -0.0004(7) 0.0021(7)
S3 0.0210(8) 0.0238(9) 0.0230(9) -0.0012(7) -0.0001(7) 0.0062(7)
S4 0.0176(7) 0.0220(9) 0.0231(8) 0.0002(7) 0.0005(7) 0.0026(7)
S5 0.0221(8) 0.0230(9) 0.0230(9) -0.0003(7) -0.0017(7) 0.0075(7)
S6 0.0184(7) 0.0215(8) 0.0235(9) 0.0004(8) -0.0009(7) 0.0046(7)
S7 0.0185(8) 0.0202(8) 0.0238(9) 0.0005(7) -0.0018(6) 0.0034(7)
S8 0.0169(7) 0.0205(9) 0.0234(9) 0.0011(7) 0.0018(6) 0.0033(7)
C1A 0.020(3) 0.025(4) 0.030(4) -0.004(3) -0.008(3) -0.002(3)
C2A 0.021(3) 0.028(4) 0.019(4) 0.003(3) -0.001(3) 0.000(3)
C3A 0.019(3) 0.017(3) 0.021(3) 0.002(3) 0.002(3) -0.002(3)
C4A 0.013(3) 0.020(3) 0.026(4) -0.002(3) -0.001(3) -0.005(3)
C5A 0.016(3) 0.017(3) 0.026(4) 0.001(3) 0.002(2) 0.000(3)
C6A 0.018(3) 0.021(3) 0.021(4) 0.002(3) 0.002(2) -0.002(3)
C7A 0.016(3) 0.023(4) 0.023(4) -0.001(3) 0.002(3) -0.005(3)
C8A 0.022(3) 0.026(4) 0.019(4) 0.000(3) 0.000(3) 0.000(3)
C9A 0.013(3) 0.022(4) 0.031(4) -0.001(3) -0.001(3) -0.006(3)
C10A 0.014(3) 0.021(4) 0.026(4) -0.002(3) 0.004(3) -0.004(3)
S1A 0.0243(8) 0.0217(8) 0.0245(9) -0.0001(7) 0.0003(7) 0.0046(7)
S2A 0.0217(8) 0.0207(8) 0.0236(9) -0.0010(7) -0.0025(7) 0.0033(7)
S3A 0.0208(8) 0.0196(8) 0.0237(8) -0.0003(7) 0.0000(7) 0.0025(7)
S4A 0.0186(7) 0.0227(9) 0.0249(9) -0.0007(7) -0.0008(7) 0.0037(7)
S5A 0.0219(8) 0.0206(8) 0.0228(9) -0.0009(7) 0.0004(7) 0.0031(7)
S6A 0.0212(8) 0.0222(9) 0.0249(9) 0.0002(7) 0.0004(7) 0.0050(7)
S7A 0.0220(8) 0.0222(9) 0.0237(9) 0.0019(7) -0.0004(7) 0.0053(7)
S8A 0.0226(8) 0.0221(9) 0.0241(9) -0.0013(7) 0.0024(7) 0.0028(8)
B1 0.014(3) 0.021(4) 0.029(4) 0.002(3) 0.002(3) -0.002(3)
C2B 0.011(3) 0.027(4) 0.030(4) -0.003(3) 0.004(3) 0.002(3)
C4B 0.012(3) 0.029(4) 0.026(4) -0.002(3) 0.001(3) 0.001(3)
C6B 0.019(3) 0.033(4) 0.029(4) 0.000(3) 0.000(3) 0.009(3)
C7B 0.014(3) 0.028(4) 0.033(4) 0.000(3) 0.002(3) -0.002(3)
C11B 0.015(3) 0.020(3) 0.028(4) 0.002(3) 0.003(3) 0.001(3)
C14B 0.011(3) 0.025(4) 0.030(4) -0.003(3) 0.001(3) -0.004(3)
C15B 0.013(3) 0.024(4) 0.025(4) -0.001(3) -0.001(2) -0.002(3)
C16B 0.015(3) 0.022(4) 0.027(4) -0.003(3) -0.004(3) 0.001(3)
O1B 0.010(2) 0.026(3) 0.033(3) 0.002(2) 0.003(2) 0.002(2)
O3B 0.020(2) 0.034(3) 0.040(3) 0.002(3) 0.005(2) -0.004(3)
O5B 0.011(2) 0.028(3) 0.038(3) 0.004(2) 0.005(2) -0.002(2)
O8B 0.032(3) 0.034(3) 0.034(3) 0.000(3) -0.005(3) 0.006(3)
O9B 0.027(3) 0.029(3) 0.035(3) 0.001(2) -0.006(2) 0.011(3)
O10B 0.012(2) 0.026(3) 0.031(3) -0.003(2) 0.004(2) 0.000(2)
O12B 0.011(2) 0.031(3) 0.037(3) -0.004(2) -0.003(2) -0.004(2)
O13B 0.011(2) 0.031(3) 0.028(3) -0.002(2) -0.0015(19) -0.002(2)
O17B 0.023(2) 0.026(3) 0.023(3) 0.002(2) 0.006(2) 0.001(2)
O18B 0.018(2) 0.026(3) 0.032(3) 0.003(2) 0.004(2) 0.003(2)

loop_
_atom_type_symbol
_atom_type_description
_atom_type_scat_dispersion_real
_atom_type_scat_dispersion_imag
_atom_type_scat_source
C C 0.0033 0.0016 'International Tables Vol C Tables 4.2.6.8 and 6.1.1.4'
H H 0.0000 0.0000 'International Tables Vol C Tables 4.2.6.8 and 6.1.1.4'
B B 0.0013 0.0007 'International Tables Vol C Tables 4.2.6.8 and 6.1.1.4'
O O 0.0106 0.0060 'International Tables Vol C Tables 4.2.6.8 and 6.1.1.4'
S S 0.1246 0.1234 'International Tables Vol C Tables 4.2.6.8 and 6.1.1.4'

loop_
_geom_angle_atom_site_label_1
_geom_angle_atom_site_label_2
_geom_angle_atom_site_label_3
_geom_angle
H1A C1 H1B 107.9
C2 C1 H1A 109.2
C2 C1 H1B 109.2
C2 C1 S1 112.1(6)
S1 C1 H1A 109.2
S1 C1 H1B 109.2
C1 C2 H2A 108.8
C1 C2 H2B 108.8
C1 C2 S2 113.9(6)
H2A C2 H2B 107.7
S2 C2 H2A 108.8
S2 C2 H2B 108.8
C4 C3 S1 126.9(6)
C4 C3 S3 117.6(6)
S1 C3 S3 115.3(4)
C3 C4 S2 128.7(6)
C3 C4 S4 116.9(5)
S2 C4 S4 114.2(4)
C6 C5 S3 120.9(6)
C6 C5 S4 123.5(6)
S4 C5 S3 115.6(4)
C5 C6 S5 121.7(6)
C5 C6 S6 123.1(6)
S6 C6 S5 115.2(4)
C8 C7 S5 117.0(6)
C8 C7 S7 129.0(6)
S7 C7 S5 113.9(4)
C7 C8 S6 117.8(6)
C7 C8 S8 127.8(6)
S8 C8 S6 114.3(4)
H9A C9 H9C 107.7
C10 C9 H9A 108.9
C10 C9 H9C 108.9
C10 C9 S7 113.5(5)
S7 C9 H9A 108.9
S7 C9 H9C 108.9
C9 C10 H10A 108.7
C9 C10 H10B 108.7
C9 C10 S8 114.2(5)
H10A C10 H10B 107.6
S8 C10 H10A 108.7
S8 C10 H10B 108.7
C3 S1 C1 98.9(4)
C4 S2 C2 103.6(4)
C3 S3 C5 94.6(4)
C5 S4 C4 95.1(3)
C7 S5 C6 95.1(4)
C8 S6 C6 94.8(3)
C7 S7 C9 101.3(3)
C8 S8 C10 101.6(3)
H1AA C1A H1AB 107.6
C2A C1A H1AA 108.7
C2A C1A H1AB 108.7
C2A C1A S1A 114.2(5)
S1A C1A H1AA 108.7
S1A C1A H1AB 108.7
C1A C2A H2AA 108.9
C1A C2A H2AB 108.9
C1A C2A S2A 113.3(5)
H2AA C2A H2AB 107.7
S2A C2A H2AA 108.9
S2A C2A H2AB 108.9
C4A C3A S1A 127.2(6)
C4A C3A S3A 115.7(6)
S1A C3A S3A 117.0(4)
C3A C4A S2A 129.0(6)
C3A C4A S4A 117.1(6)
S4A C4A S2A 113.9(4)
C6A C5A S3A 123.6(6)
C6A C5A S4A 121.6(6)
S3A C5A S4A 114.8(4)
C5A C6A S5A 122.9(6)
C5A C6A S6A 121.8(6)
S6A C6A S5A 115.4(4)
C8A C7A S5A 117.1(6)
C8A C7A S7A 127.3(6)
S5A C7A S7A 115.6(4)
C7A C8A S6A 115.6(6)
C7A C8A S8A 129.5(6)
S8A C8A S6A 114.9(4)
H9AA C9A H9AB 107.6
C10A C9A H9AA 108.7
C10A C9A H9AB 108.7
C10A C9A S7A 114.2(5)
S7A C9A H9AA 108.7
S7A C9A H9AB 108.7
C9A C10A H10C 108.8
C9A C10A H10D 108.8
C9A C10A S8A 113.8(5)
H10C C10A H10D 107.7
S8A C10A H10C 108.8
S8A C10A H10D 108.8
C3A S1A C1A 99.1(3)
C4A S2A C2A 103.6(3)
C5A S3A C3A 96.1(3)
C5A S4A C4A 96.2(4)
C6A S5A C7A 95.7(4)
C6A S6A C8A 96.3(4)
C7A S7A C9A 101.0(4)
C8A S8A C10A 101.7(4)
O1B B1 O10B 109.9(7)
O5B B1 O1B 104.8(5)
O5B B1 O10B 110.2(6)
O13B B1 O1B 113.1(6)
O13B B1 O5B 112.7(7)
O13B B1 O10B 106.0(6)
O1B C2B C4B 109.8(6)
O3B C2B C4B 125.8(7)
O3B C2B O1B 124.4(7)
C2B C4B H4B 108.8
C2B C4B C6B 113.2(6)
C6B C4B H4B 108.8
O5B C4B C2B 104.6(5)
O5B C4B H4B 108.8
O5B C4B C6B 112.3(6)
C4B C6B H6BA 108.9
C4B C6B H6BB 108.9
H6BA C6B H6BB 107.7
C7B C6B C4B 113.3(7)
C7B C6B H6BA 108.9
C7B C6B H6BB 108.9
O8B C7B C6B 124.0(7)
O8B C7B O9B 124.4(7)
O9B C7B C6B 111.5(7)
O10B C11B C14B 109.4(6)
O12B C11B C14B 126.2(6)
O12B C11B O10B 124.4(7)
C11B C14B H14B 108.6
C15B C14B C11B 112.7(6)
C15B C14B H14B 108.6
O13B C14B C11B 104.7(5)
O13B C14B H14B 108.6
O13B C14B C15B 113.4(6)
C14B C15B H15A 109.1
C14B C15B H15B 109.1
H15A C15B H15B 107.8
C16B C15B C14B 112.7(6)
C16B C15B H15A 109.1
C16B C15B H15B 109.1
O17B C16B C15B 123.0(7)
O17B C16B O18B 119.7(7)
O18B C16B C15B 117.2(6)
C2B O1B B1 110.1(6)
C4B O5B B1 110.4(6)
C7B O9B H9B 109.5
C11B O10B B1 109.5(6)
C14B O13B B1 108.8(6)
C16B O18B H18B 109.5

loop_
_geom_bond_atom_site_label_1
_geom_bond_atom_site_label_2
_geom_bond_distance
C1 H1A 0.9900
C1 H1B 0.9900
C1 C2 1.519(11)
C1 S1 1.815(8)
C2 H2A 0.9900
C2 H2B 0.9900
C2 S2 1.825(8)
C3 C4 1.356(10)
C3 S1 1.755(8)
C3 S3 1.761(8)
C4 S2 1.750(7)
C4 S4 1.762(7)
C5 C6 1.357(10)
C5 S3 1.761(7)
C5 S4 1.750(7)
C6 S5 1.763(8)
C6 S6 1.757(7)
C7 C8 1.358(10)
C7 S5 1.751(8)
C7 S7 1.748(8)
C8 S6 1.753(8)
C8 S8 1.751(8)
C9 H9A 0.9900
C9 H9C 0.9900
C9 C10 1.523(9)
C9 S7 1.805(8)
C10 H10A 0.9900
C10 H10B 0.9900
C10 S8 1.822(7)
C1A H1AA 0.9900
C1A H1AB 0.9900
C1A C2A 1.516(10)
C1A S1A 1.814(8)
C2A H2AA 0.9900
C2A H2AB 0.9900
C2A S2A 1.819(8)
C3A C4A 1.366(10)
C3A S1A 1.741(7)
C3A S3A 1.757(7)
C4A S2A 1.745(8)
C4A S4A 1.737(8)
C5A C6A 1.379(10)
C5A S3A 1.732(7)
C5A S4A 1.733(7)
C6A S5A 1.729(8)
C6A S6A 1.727(8)
C7A C8A 1.381(11)
C7A S5A 1.734(8)
C7A S7A 1.746(8)
C8A S6A 1.740(8)
C8A S8A 1.736(8)
C9A H9AA 0.9900
C9A H9AB 0.9900
C9A C10A 1.525(10)
C9A S7A 1.801(8)
C10A H10C 0.9900
C10A H10D 0.9900
C10A S8A 1.814(8)
B1 O1B 1.480(10)
B1 O5B 1.467(10)
B1 O10B 1.485(10)
B1 O13B 1.450(10)
C2B C4B 1.518(11)
C2B O1B 1.343(8)
C2B O3B 1.204(9)
C4B H4B 1.0000
C4B C6B 1.523(10)
C4B O5B 1.417(8)
C6B H6BA 0.9900
C6B H6BB 0.9900
C6B C7B 1.511(10)
C7B O8B 1.213(10)
C7B O9B 1.321(9)
C11B C14B 1.522(11)
C11B O10B 1.342(8)
C11B O12B 1.205(9)
C14B H14B 1.0000
C14B C15B 1.514(10)
C14B O13B 1.432(7)
C15B H15A 0.9900
C15B H15B 0.9900
C15B C16B 1.505(10)
C16B O17B 1.219(9)
C16B O18B 1.331(8)
O9B H9B 0.8400
O18B H18B 0.8400

loop_
_geom_torsion_atom_site_label_1
_geom_torsion_atom_site_label_2
_geom_torsion_atom_site_label_3
_geom_torsion_atom_site_label_4
_geom_torsion
C1 C2 S2 C4 34.5(7)
C2 C1 S1 C3 60.8(6)
C3 C4 S2 C2 0.1(8)
C3 C4 S4 C5 1.1(6)
C4 C3 S1 C1 -27.2(7)
C4 C3 S3 C5 -3.2(6)
C5 C6 S5 C7 -179.2(6)
C5 C6 S6 C8 179.7(6)
C6 C5 S3 C3 -178.5(6)
C6 C5 S4 C4 179.2(6)
C7 C8 S6 C6 -0.9(6)
C7 C8 S8 C10 16.0(7)
C8 C7 S5 C6 -0.8(6)
C8 C7 S7 C9 19.0(7)
C9 C10 S8 C8 -47.0(6)
C10 C9 S7 C7 -49.4(6)
S1 C1 C2 S2 -69.3(7)
S1 C3 C4 S2 0.6(10)
S1 C3 C4 S4 176.1(4)
S1 C3 S3 C5 -178.5(4)
S2 C4 S4 C5 177.3(4)
S3 C3 C4 S2 -174.1(4)
S3 C3 C4 S4 1.4(8)
S3 C3 S1 C1 147.6(4)
S3 C5 C6 S5 0.7(9)
S3 C5 C6 S6 -178.7(4)
S3 C5 S4 C4 -3.3(4)
S4 C4 S2 C2 -175.5(4)
S4 C5 C6 S5 178.1(4)
S4 C5 C6 S6 -1.3(9)
S4 C5 S3 C3 3.9(4)
S5 C6 S6 C8 0.3(4)
S5 C7 C8 S6 1.1(8)
S5 C7 C8 S8 177.4(4)
S5 C7 S7 C9 -164.9(4)
S6 C6 S5 C7 0.2(4)
S6 C8 S8 C10 -167.7(4)
S7 C7 C8 S6 177.2(4)
S7 C7 C8 S8 -6.6(10)
S7 C7 S5 C6 -177.4(4)
S7 C9 C10 S8 69.3(7)
S8 C8 S6 C6 -177.6(4)
C1A C2A S2A C4A -34.5(6)
C2A C1A S1A C3A -57.9(6)
C3A C4A S2A C2A -1.6(7)
C3A C4A S4A C5A -3.1(6)
C4A C3A S1A C1A 21.2(7)
C4A C3A S3A C5A 1.2(6)
C5A C6A S5A C7A -179.6(6)
C5A C6A S6A C8A 179.4(6)
C6A C5A S3A C3A 176.5(6)
C6A C5A S4A C4A -175.9(6)
C7A C8A S6A C6A 1.1(6)
C7A C8A S8A C10A -10.5(8)
C8A C7A S5A C6A -0.3(6)
C8A C7A S7A C9A -16.6(7)
C9A C10A S8A C8A 44.2(6)
C10A C9A S7A C7A 50.8(6)
S1A C1A C2A S2A 68.8(7)
S1A C3A C4A S2A 4.6(10)
S1A C3A C4A S4A -175.6(4)
S1A C3A S3A C5A 178.5(4)
S2A C4A S4A C5A 176.7(4)
S3A C3A C4A S2A -178.5(4)
S3A C3A C4A S4A 1.3(7)
S3A C3A S1A C1A -155.6(4)
S3A C5A C6A S5A 4.5(9)
S3A C5A C6A S6A -176.2(4)
S3A C5A S4A C4A 3.8(4)
S4A C4A S2A C2A 178.7(4)
S4A C5A C6A S5A -175.7(4)
S4A C5A C6A S6A 3.5(9)
S4A C5A S3A C3A -3.3(4)
S5A C6A S6A C8A -1.3(5)
S5A C7A C8A S6A -0.5(8)
S5A C7A C8A S8A -179.7(4)
S5A C7A S7A C9A 163.5(4)
S6A C6A S5A C7A 1.1(4)
S6A C8A S8A C10A 170.3(4)
S7A C7A C8A S6A 179.5(4)
S7A C7A C8A S8A 0.3(11)
S7A C7A S5A C6A 179.6(4)
S7A C9A C10A S8A -70.1(6)
S8A C8A S6A C6A -179.6(4)
C2B C4B C6B C7B -149.2(6)
C2B C4B O5B B1 2.5(8)
C4B C2B O1B B1 3.4(8)
C4B C6B C7B O8B 21.4(11)
C4B C6B C7B O9B -161.7(6)
C6B C4B O5B B1 125.7(7)
C11B C14B C15B C16B 55.3(8)
C11B C14B O13B B1 13.2(8)
C14B C11B O10B B1 3.6(8)
C14B C15B C16B O17B -11.3(10)
C14B C15B C16B O18B 168.2(6)
C15B C14B O13B B1 136.4(7)
O1B B1 O5B C4B -0.6(8)
O1B B1 O10B C11B 127.2(6)
O1B B1 O13B C14B -131.9(6)
O1B C2B C4B C6B -126.2(7)
O1B C2B C4B O5B -3.6(8)
O3B C2B C4B C6B 53.8(11)
O3B C2B C4B O5B 176.4(8)
O3B C2B O1B B1 -176.7(8)
O5B B1 O1B C2B -1.8(8)
O5B B1 O10B C11B -117.7(7)
O5B B1 O13B C14B 109.3(7)
O5B C4B C6B C7B 92.6(8)
O10B B1 O1B C2B 116.7(7)
O10B B1 O5B C4B -118.9(7)
O10B B1 O13B C14B -11.4(8)
O10B C11B C14B C15B -134.2(6)
O10B C11B C14B O13B -10.5(8)
O12B C11B C14B C15B 49.5(10)
O12B C11B C14B O13B 173.2(7)
O12B C11B O10B B1 180.0(7)
O13B B1 O1B C2B -125.0(7)
O13B B1 O5B C4B 122.8(7)
O13B B1 O10B C11B 4.6(8)
O13B C14B C15B C16B -63.4(8)
